data_4124637
loop_
_publ_author_name
'Donohue, J.'
'Helmholz, L.'

_publ_section_title
;
 The crystal structure of potassium silver carbonate, K Ag C O3
;
_journal_name_full 'Journal of the American Chemical Society'
_journal_page_first 295
_journal_page_last 298
_journal_volume 66
_journal_year 1944
_chemical_formula_sum 'C Ag K O3'
_chemical_name_systematic 'K Ag (C O3)'
_space_group_IT_number 73
_symmetry_space_group_name_Hall '-I 2b 2c'
_symmetry_space_group_name_H-M 'I b c a'
_cell_angle_alpha 90
_cell_angle_beta 90
_cell_angle_gamma 90
_cell_formula_units_Z 8
_cell_length_a 20.23
_cell_length_b 5.75
_cell_length_c 5.95
_cell_volume 692.119
_citation_journal_id_ASTM JACSAT
_cod_data_source_file Donohue_JACSAT_1944_1468.cif
_cod_data_source_block C1Ag1K1O3
_cod_original_cell_volume 692.1188
_cod_original_formula_sum 'C1 Ag1 K1 O3'
_cod_database_code 4124637

loop_
_symmetry_equiv_pos_as_xyz
x,y,z
-x,-y+1/2,z
x,-y,-z+1/2
-x,y+1/2,-z+1/2
-x,-y,-z
x,y-1/2,-z
-x,y,z-1/2
x,-y-1/2,z-1/2
x+1/2,y+1/2,z+1/2
-x+1/2,-y+1,z+1/2
x+1/2,-y+1/2,-z+1
-x+1/2,y+1,-z+1
-x+1/2,-y+1/2,-z+1/2
x+1/2,y,-z+1/2
-x+1/2,y+1/2,z
x+1/2,-y,z

loop_
_atom_site_label
_atom_site_type_symbol
_atom_site_fract_x
_atom_site_fract_y
_atom_site_fract_z
_atom_site_occupancy
_atom_site_U_iso_or_equiv
C1 C+4 0.122 0 0.25 1 0.0
O1 O-2 0.187 0 0.25 1 0.0
Ag1 Ag+1 0 0.25 0.128 1 0.0
K1 K+1 -0.182 0 0.25 1 0.0
O2 O-2 0.089 0.146 0.378 1 0.0
